data_4511490
loop_
_publ_author_name
'Kumar, D. Krishna'
'Das, Amitava'
'Dastidar, Parthasarathi'

_publ_section_title
;
 One-Dimensional Chains, Two-Dimensional Corrugated Sheets Having a
 Cross-Linked Helix in Metal&#x2212;Organic Frameworks:&#x2009; Exploring
 Hydrogen-Bond Capable Backbones and Ligating Topologies in Mixed Ligand
 Systems
;
_journal_issue 8
_journal_name_full 'Crystal Growth &amp; Design'
_journal_page_first 1903
_journal_paper_doi 10.1021/cg0600344
_journal_volume 6
_journal_year 2006
_chemical_formula_sum 'C15 H21 Co N3 O9.28'
_chemical_formula_weight 450.76
_chemical_name_systematic
; 
 ? 
;
_space_group_IT_number 2
_symmetry_cell_setting triclinic
_symmetry_space_group_name_Hall '-P 1'
_symmetry_space_group_name_H-M 'P -1'
_atom_sites_solution_hydrogens geom
_atom_sites_solution_primary direct
_atom_sites_solution_secondary difmap
_audit_creation_method SHELXL-97
_cell_angle_alpha 78.3630(10)
_cell_angle_beta 87.1160(10)
_cell_angle_gamma 79.8900(10)
_cell_formula_units_Z 2
_cell_length_a 8.0039(5)
_cell_length_b 10.7289(7)
_cell_length_c 11.3359(8)
_cell_measurement_temperature 100(2)
_cell_volume 938.52(11)
_computing_cell_refinement 'BRUKER AXS SMART 3'
_computing_data_collection 'BRUKER AXS SMART 3'
_computing_data_reduction 'BRUKER AXS SAINT'
_computing_molecular_graphics 'PLATON, 'MERCURY 1.3'
_computing_structure_refinement 'SHELXL-97 (Sheldrick, 1997)'
_computing_structure_solution 'SHELXS-97 (Sheldrick, 1990)'
_diffrn_ambient_temperature 100(2)
_diffrn_detector_area_resol_mean 0.3
_diffrn_measured_fraction_theta_full 0.887
_diffrn_measured_fraction_theta_max 0.887
_diffrn_measurement_device_type 'BRUKER SMART CCD AREA DETECTOR'
_diffrn_measurement_method PHI-OMEGA
_diffrn_radiation_monochromator graphite
_diffrn_radiation_source 'fine-focus sealed tube'
_diffrn_radiation_type MoK\a
_diffrn_radiation_wavelength 0.71073
_diffrn_reflns_av_R_equivalents 0.0132
_diffrn_reflns_av_sigmaI/netI 0.0251
_diffrn_reflns_limit_h_max 9
_diffrn_reflns_limit_h_min -10
_diffrn_reflns_limit_k_max 14
_diffrn_reflns_limit_k_min -13
_diffrn_reflns_limit_l_max 14
_diffrn_reflns_limit_l_min -12
_diffrn_reflns_number 5618
_diffrn_reflns_theta_full 28.20
_diffrn_reflns_theta_max 28.20
_diffrn_reflns_theta_min 1.83
_exptl_absorpt_coefficient_mu 0.971
_exptl_absorpt_correction_type SADABS
_exptl_crystal_colour 'GOLDEN YELLOW'
_exptl_crystal_density_diffrn 1.595
_exptl_crystal_density_method 'not measured'
_exptl_crystal_description BLOCK
_exptl_crystal_F_000 466
_exptl_crystal_size_max 0.68
_exptl_crystal_size_mid 0.54
_exptl_crystal_size_min 0.50
_refine_diff_density_max 0.365
_refine_diff_density_min -0.305
_refine_diff_density_rms 0.066
_refine_ls_extinction_method none
_refine_ls_goodness_of_fit_ref 1.111
_refine_ls_hydrogen_treatment mixed
_refine_ls_matrix_type full
_refine_ls_number_parameters 344
_refine_ls_number_reflns 4114
_refine_ls_number_restraints 0
_refine_ls_restrained_S_all 1.111
_refine_ls_R_factor_all 0.0308
_refine_ls_R_factor_gt 0.0282
_refine_ls_shift/su_max 0.001
_refine_ls_shift/su_mean 0.000
_refine_ls_structure_factor_coef Fsqd
_refine_ls_weighting_details 'calc w=1/[\s^2^(Fo^2^)+(0.0479P)^2^+0.3735P] where P=(Fo^2^+2Fc^2^)/3'
_refine_ls_weighting_scheme calc
_refine_ls_wR_factor_gt 0.0767
_refine_ls_wR_factor_ref 0.0861
_reflns_number_gt 3778
_reflns_number_total 4114
_reflns_threshold_expression >2sigma(I)
_cod_data_source_file cg0600344si20060119_021314.cif
_cod_data_source_block kb494hbm
_cod_depositor_comments
;
The following automatic conversions were performed:

'_symmetry_cell_setting' value 'TRICLINIC' changed to 'triclinic'
according to
/usr/data/users/saulius/automatic-downloads/retrospective/ACS/lib/dictionaries/cif_core.dic
dictionary named 'cif_core.dic' version 2.4.2 from 2011-04-26.

Automatic conversion script
Id: cif_fix_values 2281 2013-09-26 08:29:07Z andrius 
;
_cod_original_sg_symbol_H-M P-1
_cod_database_code 4511490

loop_
_symmetry_equiv_pos_as_xyz
'x, y, z'
'-x, -y, -z'

loop_
_atom_site_label
_atom_site_type_symbol
_atom_site_fract_x
_atom_site_fract_y
_atom_site_fract_z
_atom_site_U_iso_or_equiv
_atom_site_adp_type
_atom_site_occupancy
_atom_site_symmetry_multiplicity
_atom_site_calc_flag
_atom_site_refinement_flags
Co1 Co 0.0000 1.0000 -0.5000 0.01392(9) Uani 1 2 d S
Co2 Co 0.5000 0.0000 0.0000 0.01308(9) Uani 1 2 d S
N1 N 0.04477(18) 0.83698(14) -0.34620(13) 0.0181(3) Uani 1 1 d .
C2 C 0.0289(3) 0.71602(18) -0.35349(17) 0.0256(4) Uani 1 1 d .
C3 C 0.0736(3) 0.61041(18) -0.26300(17) 0.0261(4) Uani 1 1 d .
C4 C 0.1389(2) 0.62623(16) -0.15594(15) 0.0174(3) Uani 1 1 d .
C5 C 0.1530(2) 0.75059(17) -0.14550(16) 0.0212(4) Uani 1 1 d .
C6 C 0.1060(2) 0.85038(17) -0.24217(16) 0.0213(3) Uani 1 1 d .
N7 N 0.19167(18) 0.51458(14) -0.06884(13) 0.0178(3) Uani 1 1 d .
C8 C 0.2678(2) 0.50857(16) 0.03797(14) 0.0178(3) Uani 1 1 d .
O9 O 0.27921(18) 0.60252(12) 0.08060(11) 0.0262(3) Uani 1 1 d .
C10 C 0.3404(2) 0.37516(15) 0.10263(14) 0.0167(3) Uani 1 1 d .
C11 C 0.3826(2) 0.27149(15) 0.04431(14) 0.0150(3) Uani 1 1 d .
N12 N 0.44800(17) 0.15150(13) 0.10123(12) 0.0152(3) Uani 1 1 d .
C13 C 0.4757(2) 0.13268(16) 0.21952(15) 0.0196(3) Uani 1 1 d .
C14 C 0.4426(3) 0.23213(17) 0.28388(16) 0.0236(4) Uani 1 1 d .
C15 C 0.3741(2) 0.35454(17) 0.22506(15) 0.0218(4) Uani 1 1 d .
O16 O 0.47312(15) -0.14159(11) 0.15171(10) 0.0159(2) Uani 1 1 d .
C17 C 0.3411(2) -0.17044(15) 0.20773(14) 0.0159(3) Uani 1 1 d .
O18 O 0.19193(16) -0.11237(13) 0.18176(11) 0.0248(3) Uani 1 1 d .
C19 C 0.3603(2) -0.28403(16) 0.31429(15) 0.0164(3) Uani 1 1 d .
C20 C 0.5427(2) -0.34525(16) 0.34218(15) 0.0170(3) Uani 1 1 d .
C21 C 0.6486(2) -0.25433(16) 0.37809(14) 0.0161(3) Uani 1 1 d .
O22 O 0.80790(15) -0.28342(12) 0.36565(11) 0.0214(3) Uani 1 1 d .
O23 O 0.57533(15) -0.15989(11) 0.42164(10) 0.0191(2) Uani 1 1 d .
O24 O 0.23738(15) 0.02497(12) -0.03839(11) 0.0176(2) Uani 1 1 d .
O25 O 0.26707(17) 0.99859(13) -0.51852(13) 0.0209(3) Uani 1 1 d .
O26 O -0.00848(16) 1.12337(12) -0.38530(11) 0.0180(2) Uani 1 1 d .
O27 O 0.08131(17) 0.28597(12) 0.86672(12) 0.0206(3) Uani 1 1 d .
O28 O 0.8885(8) 0.4870(6) 0.5552(5) 0.0412(13) Uiso 0.28 1 d P
H2 H -0.018(3) 0.703(2) -0.424(2) 0.035(6) Uiso 1 1 d .
H3 H 0.064(3) 0.525(2) -0.274(2) 0.039(7) Uiso 1 1 d .
H5 H 0.191(3) 0.773(2) -0.085(2) 0.039(7) Uiso 1 1 d .
H6 H 0.121(3) 0.935(2) -0.2355(19) 0.019(5) Uiso 1 1 d .
H7 H 0.174(3) 0.443(2) -0.085(2) 0.030(6) Uiso 1 1 d .
H11 H 0.373(2) 0.2771(17) -0.0389(17) 0.009(4) Uiso 1 1 d .
H13 H 0.520(2) 0.048(2) 0.2574(18) 0.015(5) Uiso 1 1 d .
H15 H 0.350(3) 0.419(2) 0.2656(19) 0.019(5) Uiso 1 1 d .
H14 H 0.464(3) 0.222(2) 0.365(2) 0.029(6) Uiso 1 1 d .
H19A H 0.295(3) -0.338(2) 0.2906(18) 0.018(5) Uiso 1 1 d .
H19B H 0.307(3) -0.256(2) 0.385(2) 0.025(5) Uiso 1 1 d .
H20A H 0.600(3) -0.3857(19) 0.2729(19) 0.017(5) Uiso 1 1 d .
H20B H 0.548(2) -0.4170(17) 0.4111(17) 0.010(4) Uiso 1 1 d .
H24A H 0.200(3) -0.004(2) 0.029(2) 0.026(6) Uiso 1 1 d .
H24B H 0.188(3) 0.097(3) -0.060(2) 0.038(7) Uiso 1 1 d .
H25A H 0.337(4) 0.956(3) -0.541(3) 0.041(8) Uiso 1 1 d .
H25B H 0.312(3) 1.055(3) -0.491(2) 0.035(6) Uiso 1 1 d .
H26A H -0.062(3) 1.123(2) -0.323(3) 0.038(7) Uiso 1 1 d .
H26B H 0.065(3) 1.174(2) -0.383(2) 0.035(6) Uiso 1 1 d .
H27A H 0.110(4) 0.282(3) 0.798(3) 0.061(9) Uiso 1 1 d .
H27B H -0.022(4) 0.297(3) 0.867(3) 0.047(8) Uiso 1 1 d .

loop_
_atom_site_aniso_label
_atom_site_aniso_U_11
_atom_site_aniso_U_22
_atom_site_aniso_U_33
_atom_site_aniso_U_23
_atom_site_aniso_U_13
_atom_site_aniso_U_12
Co1 0.01426(16) 0.01320(16) 0.01297(16) -0.00119(11) -0.00011(11) -0.00033(11)
Co2 0.01565(16) 0.01212(16) 0.01054(15) -0.00140(11) 0.00044(11) -0.00099(11)
N1 0.0191(7) 0.0158(7) 0.0171(7) 0.0000(5) -0.0011(5) -0.0004(5)
C2 0.0340(10) 0.0231(9) 0.0193(9) 0.0015(7) -0.0094(7) -0.0074(7)
C3 0.0364(10) 0.0184(9) 0.0237(9) -0.0002(7) -0.0091(8) -0.0074(7)
C4 0.0166(8) 0.0177(8) 0.0150(8) 0.0002(6) 0.0001(6) 0.0008(6)
C5 0.0254(9) 0.0208(9) 0.0165(8) -0.0040(7) -0.0026(7) -0.0006(7)
C6 0.0267(9) 0.0164(8) 0.0190(8) -0.0022(6) -0.0005(7) 0.0000(7)
N7 0.0223(7) 0.0130(7) 0.0161(7) -0.0008(5) -0.0026(5) 0.0003(5)
C8 0.0214(8) 0.0157(8) 0.0141(7) -0.0016(6) 0.0010(6) 0.0010(6)
O9 0.0420(8) 0.0167(6) 0.0188(6) -0.0047(5) -0.0070(5) 0.0010(5)
C10 0.0202(8) 0.0144(8) 0.0139(7) -0.0005(6) -0.0002(6) -0.0009(6)
C11 0.0173(7) 0.0138(7) 0.0125(7) -0.0011(6) -0.0011(6) -0.0005(6)
N12 0.0171(6) 0.0138(6) 0.0133(6) -0.0021(5) 0.0007(5) 0.0000(5)
C13 0.0268(9) 0.0139(8) 0.0154(8) 0.0002(6) -0.0010(6) 0.0005(6)
C14 0.0374(10) 0.0195(9) 0.0115(8) -0.0013(6) -0.0027(7) 0.0005(7)
C15 0.0330(10) 0.0165(8) 0.0153(8) -0.0055(6) -0.0001(7) 0.0003(7)
O16 0.0193(6) 0.0150(5) 0.0128(5) -0.0019(4) 0.0012(4) -0.0030(4)
C17 0.0204(8) 0.0144(7) 0.0125(7) -0.0036(6) 0.0006(6) -0.0012(6)
O18 0.0190(6) 0.0276(7) 0.0202(6) 0.0057(5) 0.0040(5) 0.0032(5)
C19 0.0190(8) 0.0157(8) 0.0138(7) -0.0007(6) 0.0006(6) -0.0036(6)
C20 0.0197(8) 0.0156(8) 0.0151(8) -0.0018(6) -0.0001(6) -0.0025(6)
C21 0.0207(8) 0.0165(8) 0.0099(7) -0.0003(6) -0.0004(6) -0.0025(6)
O22 0.0190(6) 0.0222(6) 0.0239(6) -0.0080(5) 0.0029(5) -0.0034(5)
O23 0.0213(6) 0.0209(6) 0.0157(6) -0.0071(5) -0.0010(5) -0.0008(5)
O24 0.0189(6) 0.0159(6) 0.0158(6) -0.0001(5) -0.0001(5) -0.0004(5)
O25 0.0153(6) 0.0200(6) 0.0288(7) -0.0101(5) 0.0014(5) -0.0012(5)
O26 0.0191(6) 0.0196(6) 0.0159(6) -0.0053(5) 0.0045(5) -0.0041(5)
O27 0.0197(6) 0.0244(7) 0.0178(6) -0.0048(5) 0.0007(5) -0.0031(5)

loop_
_atom_type_symbol
_atom_type_description
_atom_type_scat_dispersion_real
_atom_type_scat_dispersion_imag
_atom_type_scat_source
C C 0.0033 0.0016 'International Tables Vol C Tables 4.2.6.8 and 6.1.1.4'
H H 0.0000 0.0000 'International Tables Vol C Tables 4.2.6.8 and 6.1.1.4'
N N 0.0061 0.0033 'International Tables Vol C Tables 4.2.6.8 and 6.1.1.4'
O O 0.0106 0.0060 'International Tables Vol C Tables 4.2.6.8 and 6.1.1.4'
Co Co 0.3494 0.9721 'International Tables Vol C Tables 4.2.6.8 and 6.1.1.4'

loop_
_geom_angle_atom_site_label_1
_geom_angle_atom_site_label_2
_geom_angle_atom_site_label_3
_geom_angle
_geom_angle_site_symmetry_1
_geom_angle_site_symmetry_3
O26 Co1 O26 180.000(1) . 2_574
O26 Co1 O25 88.15(5) . .
O26 Co1 O25 91.85(5) 2_574 .
O26 Co1 O25 91.85(5) . 2_574
O26 Co1 O25 88.15(5) 2_574 2_574
O25 Co1 O25 180.000(1) . 2_574
O26 Co1 N1 90.72(5) . 2_574
O26 Co1 N1 89.28(5) 2_574 2_574
O25 Co1 N1 90.26(5) . 2_574
O25 Co1 N1 89.74(5) 2_574 2_574
O26 Co1 N1 89.28(5) . .
O26 Co1 N1 90.72(5) 2_574 .
O25 Co1 N1 89.74(5) . .
O25 Co1 N1 90.26(5) 2_574 .
N1 Co1 N1 180.0 2_574 .
O16 Co2 O16 180.00(9) 2_655 .
O16 Co2 O24 88.66(5) 2_655 .
O16 Co2 O24 91.34(5) . .
O16 Co2 O24 91.34(5) 2_655 2_655
O16 Co2 O24 88.66(5) . 2_655
O24 Co2 O24 180.0 . 2_655
O16 Co2 N12 87.52(5) 2_655 .
O16 Co2 N12 92.48(5) . .
O24 Co2 N12 90.02(5) . .
O24 Co2 N12 89.98(5) 2_655 .
O16 Co2 N12 92.48(5) 2_655 2_655
O16 Co2 N12 87.52(5) . 2_655
O24 Co2 N12 89.98(5) . 2_655
O24 Co2 N12 90.02(5) 2_655 2_655
N12 Co2 N12 180.00(10) . 2_655
C6 N1 C2 115.65(15) . .
C6 N1 Co1 121.37(11) . .
C2 N1 Co1 122.67(12) . .
N1 C2 C3 123.71(17) . .
N1 C2 H2 118.1(15) . .
C3 C2 H2 118.2(15) . .
C2 C3 C4 119.74(17) . .
C2 C3 H3 120.5(15) . .
C4 C3 H3 119.7(15) . .
C5 C4 C3 117.51(16) . .
C5 C4 N7 124.83(16) . .
C3 C4 N7 117.62(16) . .
C6 C5 C4 118.35(16) . .
C6 C5 H5 114.9(17) . .
C4 C5 H5 126.7(17) . .
N1 C6 C5 125.03(17) . .
N1 C6 H6 117.3(13) . .
C5 C6 H6 117.7(13) . .
C8 N7 C4 126.66(15) . .
C8 N7 H7 117.5(16) . .
C4 N7 H7 115.8(16) . .
O9 C8 N7 124.36(15) . .
O9 C8 C10 120.46(15) . .
N7 C8 C10 115.18(14) . .
C11 C10 C15 118.16(15) . .
C11 C10 C8 122.65(14) . .
C15 C10 C8 119.13(15) . .
N12 C11 C10 123.22(15) . .
N12 C11 H11 112.3(11) . .
C10 C11 H11 124.5(11) . .
C13 N12 C11 117.81(14) . .
C13 N12 Co2 123.23(11) . .
C11 N12 Co2 118.95(11) . .
N12 C13 C14 122.61(15) . .
N12 C13 H13 116.3(12) . .
C14 C13 H13 121.1(12) . .
C15 C14 C13 119.17(16) . .
C15 C14 H14 116.7(14) . .
C13 C14 H14 124.2(14) . .
C14 C15 C10 118.97(16) . .
C14 C15 H15 120.3(13) . .
C10 C15 H15 120.7(13) . .
C17 O16 Co2 129.96(10) . .
O16 C17 O18 124.72(15) . .
O16 C17 C19 118.25(14) . .
O18 C17 C19 117.03(14) . .
C20 C19 C17 113.78(14) . .
C20 C19 H19A 114.7(13) . .
C17 C19 H19A 101.6(13) . .
C20 C19 H19B 108.9(13) . .
C17 C19 H19B 109.7(13) . .
H19A C19 H19B 107.9(18) . .
C19 C20 C21 113.78(14) . .
C19 C20 H20A 111.6(12) . .
C21 C20 H20A 110.8(11) . .
C19 C20 H20B 110.3(11) . .
C21 C20 H20B 104.9(11) . .
H20A C20 H20B 104.9(15) . .
O23 C21 O22 124.43(16) . .
O23 C21 C20 119.12(15) . .
O22 C21 C20 116.39(14) . .
Co2 O24 H24A 100.0(17) . .
Co2 O24 H24B 117.9(18) . .
H24A O24 H24B 108(2) . .
Co1 O25 H25A 133(2) . .
Co1 O25 H25B 120.0(16) . .
H25A O25 H25B 107(3) . .
Co1 O26 H26A 127.9(19) . .
Co1 O26 H26B 125.5(16) . .
H26A O26 H26B 105(2) . .
H27A O27 H27B 105(3) . .

loop_
_geom_bond_atom_site_label_1
_geom_bond_atom_site_label_2
_geom_bond_distance
_geom_bond_site_symmetry_2
Co1 O26 2.0251(12) .
Co1 O26 2.0251(12) 2_574
Co1 O25 2.1350(13) .
Co1 O25 2.1350(13) 2_574
Co1 N1 2.2000(14) 2_574
Co1 N1 2.2000(14) .
Co2 O16 2.0821(11) 2_655
Co2 O16 2.0821(11) .
Co2 O24 2.1277(12) .
Co2 O24 2.1277(12) 2_655
Co2 N12 2.1445(14) .
Co2 N12 2.1445(14) 2_655
N1 C6 1.343(2) .
N1 C2 1.345(2) .
C2 C3 1.375(2) .
C2 H2 0.95(2) .
C3 C4 1.398(2) .
C3 H3 0.96(3) .
C4 C5 1.387(2) .
C4 N7 1.405(2) .
C5 C6 1.384(2) .
C5 H5 0.86(3) .
C6 H6 0.95(2) .
N7 C8 1.368(2) .
N7 H7 0.86(2) .
C8 O9 1.221(2) .
C8 C10 1.500(2) .
C10 C11 1.389(2) .
C10 C15 1.393(2) .
C11 N12 1.345(2) .
C11 H11 0.939(19) .
N12 C13 1.339(2) .
C13 C14 1.392(2) .
C13 H13 0.94(2) .
C14 C15 1.379(2) .
C14 H14 0.93(2) .
C15 H15 0.90(2) .
O16 C17 1.259(2) .
C17 O18 1.265(2) .
C17 C19 1.525(2) .
C19 C20 1.513(2) .
C19 H19A 0.92(2) .
C19 H19B 0.96(2) .
C20 C21 1.524(2) .
C20 H20A 1.02(2) .
C20 H20B 0.977(19) .
C21 O23 1.256(2) .
C21 O22 1.266(2) .
O24 H24A 0.82(3) .
O24 H24B 0.80(3) .
O25 H25A 0.72(3) .
O25 H25B 0.87(3) .
O26 H26A 0.80(3) .
O26 H26B 0.88(3) .
O27 H27A 0.80(3) .
O27 H27B 0.81(3) .

loop_
_geom_hbond_atom_site_label_D
_geom_hbond_atom_site_label_H
_geom_hbond_atom_site_label_A
_geom_hbond_distance_DH
_geom_hbond_distance_HA
_geom_hbond_distance_DA
_geom_hbond_angle_DHA
_geom_hbond_site_symmetry_A
N7 H7 O27 0.86(2) 2.13(3) 2.980(2) 169(2) 1_554
O24 H24B O27 0.80(3) 2.08(3) 2.8724(18) 173(3) 1_554
O25 H25A O23 0.72(3) 2.16(3) 2.8745(18) 168(3) 1_564
O25 H25B O23 0.87(3) 1.87(3) 2.7322(18) 173(2) 2_665
O26 H26A O18 0.80(3) 1.86(3) 2.6652(18) 176(3) 2_565
O26 H26B O22 0.88(3) 1.72(3) 2.5950(17) 172(2) 2_665
O27 H27A O22 0.80(3) 1.94(4) 2.7406(19) 175(3) 2_656
O27 H27B O9 0.81(3) 2.26(3) 3.003(2) 152(3) 2_566
C11 H11 O27 0.939(19) 2.592(19) 3.182(2) 121.2(14) 1_554
C14 H14 O23 0.93(2) 2.39(2) 3.273(2) 157.9(19) 2_656
C19 H19B O26 0.96(2) 2.56(2) 3.190(2) 123.1(16) 2_565
